data_2202725
loop_
_publ_author_name
'Daqing Shi'
'Juxian Wang'
'Chunling Shi'
'Liangce Rong'
'Xiangshan Wang'
'Hongwen Hu'

_publ_section_title
;
 8,9-Diphenylimidazo[1,2-<i>c</i>]quinazoline
;
_journal_issue 11
_journal_name_full 'Acta Crystallographica Section E'
_journal_page_first o1846
_journal_page_last o1848
_journal_paper_doi 10.1107/S1600536803024267
_journal_volume 59
_journal_year 2003
_chemical_formula_iupac 'C22 H15 N3'
_chemical_formula_moiety 'C22 H15 N3'
_chemical_formula_sum 'C22 H15 N3'
_chemical_formula_weight 321.37
_chemical_melting_point 467.0(10)
_chemical_name_systematic
;
8,9-diphenylimidazo[1,2-c]quinazoline
;
_space_group_IT_number 14
_symmetry_cell_setting monoclinic
_symmetry_space_group_name_Hall '-P 2ybc'
_symmetry_space_group_name_H-M 'P 1 21/c 1'
_atom_sites_solution_hydrogens geom
_atom_sites_solution_primary direct
_atom_sites_solution_secondary difmap
_cell_angle_alpha 90.00
_cell_angle_beta 98.400(10)
_cell_angle_gamma 90.00
_cell_formula_units_Z 8
_cell_length_a 13.262(2)
_cell_length_b 10.8140(10)
_cell_length_c 23.462(4)
_cell_measurement_reflns_used 31
_cell_measurement_temperature 291(2)
_cell_measurement_theta_max 13.43
_cell_measurement_theta_min 3.10
_cell_volume 3328.7(8)
_computing_cell_refinement XSCANS
_computing_data_collection 'XSCANS (Siemens, 1994)'
_computing_data_reduction 'SHELXTL (Sheldrick, 1997)'
_computing_molecular_graphics SHELXTL
_computing_publication_material SHELXTL
_computing_structure_refinement SHELXTL
_computing_structure_solution SHELXTL
_diffrn_ambient_temperature 291(2)
_diffrn_measured_fraction_theta_full 1.000
_diffrn_measured_fraction_theta_max 1.000
_diffrn_measurement_device_type 'Siemens P4'
_diffrn_measurement_method \w
_diffrn_radiation_monochromator graphite
_diffrn_radiation_source 'normal-focus sealed tube'
_diffrn_radiation_type MoK\a
_diffrn_radiation_wavelength 0.71073
_diffrn_reflns_av_R_equivalents 0.0154
_diffrn_reflns_av_sigmaI/netI 0.0690
_diffrn_reflns_limit_h_max 15
_diffrn_reflns_limit_h_min 0
_diffrn_reflns_limit_k_max 12
_diffrn_reflns_limit_k_min 0
_diffrn_reflns_limit_l_max 27
_diffrn_reflns_limit_l_min -27
_diffrn_reflns_number 6709
_diffrn_reflns_theta_full 25.00
_diffrn_reflns_theta_max 25.00
_diffrn_reflns_theta_min 1.55
_diffrn_standards_decay_% 1.45
_diffrn_standards_interval_count 97
_diffrn_standards_number 3
_exptl_absorpt_coefficient_mu 0.077
_exptl_absorpt_correction_type none
_exptl_crystal_colour Colourless
_exptl_crystal_density_diffrn 1.283
_exptl_crystal_density_method 'not measured'
_exptl_crystal_description Block
_exptl_crystal_F_000 1344
_exptl_crystal_size_max 0.44
_exptl_crystal_size_mid 0.42
_exptl_crystal_size_min 0.40
_refine_diff_density_max 0.167
_refine_diff_density_min -0.138
_refine_ls_extinction_coef 0.0034(2)
_refine_ls_extinction_expression Fc^*^=kFc[1+0.001xFc^2^\l^3^/sin(2\q)]^-1/4^
_refine_ls_extinction_method SHELXTL
_refine_ls_goodness_of_fit_ref 0.800
_refine_ls_hydrogen_treatment constr
_refine_ls_matrix_type full
_refine_ls_number_parameters 452
_refine_ls_number_reflns 5856
_refine_ls_number_restraints 0
_refine_ls_restrained_S_all 0.800
_refine_ls_R_factor_all 0.1023
_refine_ls_R_factor_gt 0.0423
_refine_ls_shift/su_max 0.000
_refine_ls_shift/su_mean 0.000
_refine_ls_structure_factor_coef Fsqd
_refine_ls_weighting_details 'calc w = 1/[\s^2^(Fo^2^)+(0.0408P)^2^] where P = (Fo^2^+2Fc^2^)/3'
_refine_ls_weighting_scheme calc
_refine_ls_wR_factor_gt 0.0805
_refine_ls_wR_factor_ref 0.0935
_reflns_number_gt 2804
_reflns_number_total 5856
_reflns_threshold_expression I>2\s(I)
_cod_data_source_file lh6132.cif
_cod_data_source_block I
_cod_depositor_comments
;
The following automatic conversions were performed:

'_chemical_melting_point' value '466-468' was changed to '467.0(10)'
- the average value was taken and precision was estimated.

Automatic conversion script
Id: cif_fix_values 1646 2011-03-28 12:23:43Z adriana 

The following automatic conversions were performed:

'_chemical_melting_point' value '466-468' was changed to '467.0(10)'
- the average value was taken and precision was estimated.

Automatic conversion script
Id: cif_fix_values 1715 2011-07-08 13:25:40Z adriana 
;
_cod_original_cell_volume 3328.6(8)
_cod_original_sg_symbol_H-M 'P 21/c'
_cod_database_code 2202725
_cod_database_fobs_code 2202725

loop_
_symmetry_equiv_pos_as_xyz
'x, y, z'
'-x, y+1/2, -z+1/2'
'-x, -y, -z'
'x, -y-1/2, z-1/2'

loop_
_atom_site_label
_atom_site_fract_x
_atom_site_fract_y
_atom_site_fract_z
_atom_site_U_iso_or_equiv
_atom_site_adp_type
_atom_site_calc_flag
_atom_site_refinement_flags
_atom_site_occupancy
_atom_site_disorder_assembly
_atom_site_disorder_group
_atom_site_type_symbol
N1 0.09817(13) 1.01090(15) 0.62894(7) 0.0445(5) Uani d . 1 . . N
N2 0.15065(13) 0.82854(15) 0.59964(7) 0.0424(5) Uani d . 1 . . N
N3 0.15915(14) 0.63997(16) 0.64961(8) 0.0534(5) Uani d . 1 . . N
C1 0.12270(16) 0.7002(2) 0.69491(10) 0.0472(6) Uani d . 1 . . C
C2 0.10956(17) 0.6314(2) 0.74374(10) 0.0588(7) Uani d . 1 . . C
H2 0.1246 0.5473 0.7451 0.071 Uiso calc R 1 . . H
C3 0.07475(19) 0.6869(2) 0.78952(10) 0.0646(7) Uani d . 1 . . C
H3 0.0653 0.6401 0.8216 0.077 Uiso calc R 1 . . H
C4 0.05334(18) 0.8130(2) 0.78843(10) 0.0626(7) Uani d . 1 . . C
H4 0.0301 0.8501 0.8198 0.075 Uiso calc R 1 . . H
C5 0.06642(16) 0.8825(2) 0.74135(9) 0.0535(6) Uani d . 1 . . C
H5 0.0529 0.9669 0.7410 0.064 Uiso calc R 1 . . H
C6 0.10001(15) 0.8271(2) 0.69384(9) 0.0440(6) Uani d . 1 . . C
C7 0.11382(15) 0.89340(19) 0.64291(9) 0.0411(5) Uani d . 1 . . C
C8 0.17297(16) 0.70385(19) 0.60530(10) 0.0504(6) Uani d . 1 . . C
H8 0.1993 0.6643 0.5755 0.060 Uiso calc R 1 . . H
C9 0.16099(15) 0.91233(19) 0.55547(8) 0.0413(5) Uani d . 1 . . C
C10 0.12703(15) 1.02286(18) 0.57452(8) 0.0405(5) Uani d . 1 . . C
C11 0.11670(15) 1.14394(18) 0.54554(9) 0.0420(5) Uani d . 1 . . C
C12 0.10640(17) 1.1550(2) 0.48587(10) 0.0565(7) Uani d . 1 . . C
H12 0.1059 1.0847 0.4631 0.068 Uiso calc R 1 . . H
C13 0.09686(19) 1.2707(2) 0.46049(11) 0.0677(7) Uani d . 1 . . C
H13 0.0921 1.2775 0.4207 0.081 Uiso calc R 1 . . H
C14 0.09438(18) 1.3758(2) 0.49336(12) 0.0676(7) Uani d . 1 . . C
H14 0.0879 1.4532 0.4759 0.081 Uiso calc R 1 . . H
C15 0.10155(17) 1.3656(2) 0.55224(12) 0.0616(7) Uani d . 1 . . C
H15 0.0989 1.4360 0.5747 0.074 Uiso calc R 1 . . H
C16 0.11271(16) 1.25084(19) 0.57781(9) 0.0494(6) Uani d . 1 . . C
H16 0.1177 1.2449 0.6177 0.059 Uiso calc R 1 . . H
C17 0.20703(16) 0.87552(19) 0.50465(8) 0.0428(5) Uani d . 1 . . C
C18 0.29418(17) 0.9354(2) 0.49284(9) 0.0521(6) Uani d . 1 . . C
H18 0.3225 0.9987 0.5169 0.062 Uiso calc R 1 . . H
C19 0.3391(2) 0.9017(2) 0.44576(10) 0.0678(8) Uani d . 1 . . C
H19 0.3971 0.9426 0.4378 0.081 Uiso calc R 1 . . H
C20 0.2979(3) 0.8076(3) 0.41067(11) 0.0802(9) Uani d . 1 . . C
H20 0.3280 0.7851 0.3788 0.096 Uiso calc R 1 . . H
C21 0.2129(2) 0.7467(2) 0.42211(10) 0.0762(9) Uani d . 1 . . C
H21 0.1864 0.6820 0.3984 0.091 Uiso calc R 1 . . H
C22 0.16606(18) 0.7805(2) 0.46868(9) 0.0584(6) Uani d . 1 . . C
H22 0.1074 0.7399 0.4759 0.070 Uiso calc R 1 . . H
N1' 0.40582(13) 0.12548(15) 0.60705(7) 0.0438(5) Uani d . 1 . . N
N2' 0.35495(12) 0.31016(15) 0.63417(7) 0.0405(4) Uani d . 1 . . N
N3' 0.33677(14) 0.49298(16) 0.57947(8) 0.0585(5) Uani d . 1 . . N
C1' 0.36842(16) 0.4280(2) 0.53372(10) 0.0513(6) Uani d . 1 . . C
C2' 0.36893(19) 0.4906(2) 0.48170(11) 0.0714(8) Uani d . 1 . . C
H2' 0.3506 0.5736 0.4787 0.086 Uiso calc R 1 . . H
C3' 0.3963(2) 0.4301(3) 0.43536(11) 0.0820(9) Uani d . 1 . . C
H3' 0.3956 0.4720 0.4007 0.098 Uiso calc R 1 . . H
C4' 0.4254(2) 0.3062(3) 0.43931(11) 0.0723(8) Uani d . 1 . . C
H4' 0.4443 0.2662 0.4074 0.087 Uiso calc R 1 . . H
C5' 0.42624(17) 0.2435(2) 0.49000(9) 0.0583(6) Uani d . 1 . . C
H5' 0.4464 0.1611 0.4927 0.070 Uiso calc R 1 . . H
C6' 0.39694(16) 0.3031(2) 0.53766(9) 0.0462(6) Uani d . 1 . . C
C7' 0.38985(15) 0.2416(2) 0.59102(8) 0.0410(5) Uani d . 1 . . C
C8' 0.32979(16) 0.4338(2) 0.62612(10) 0.0520(6) Uani d . 1 . . C
H8' 0.3066 0.4762 0.6561 0.062 Uiso calc R 1 . . H
C9' 0.34543(15) 0.22973(18) 0.67948(8) 0.0388(5) Uani d . 1 . . C
C10' 0.37805(15) 0.11753(18) 0.66199(8) 0.0399(5) Uani d . 1 . . C
C11' 0.38588(16) -0.00260(19) 0.69202(9) 0.0429(5) Uani d . 1 . . C
C12' 0.38904(17) -0.0123(2) 0.75154(9) 0.0582(7) Uani d . 1 . . C
H12' 0.3883 0.0590 0.7737 0.070 Uiso calc R 1 . . H
C13' 0.3932(2) -0.1261(2) 0.77775(11) 0.0724(8) Uani d . 1 . . C
H13' 0.3938 -0.1310 0.8174 0.087 Uiso calc R 1 . . H
C14' 0.39634(18) -0.2330(2) 0.74614(12) 0.0676(7) Uani d . 1 . . C
H14' 0.3990 -0.3097 0.7642 0.081 Uiso calc R 1 . . H
C15' 0.39547(18) -0.2250(2) 0.68757(11) 0.0617(7) Uani d . 1 . . C
H15' 0.3982 -0.2967 0.6659 0.074 Uiso calc R 1 . . H
C16' 0.39048(16) -0.11062(19) 0.66061(9) 0.0496(6) Uani d . 1 . . C
H16' 0.3902 -0.1062 0.6210 0.059 Uiso calc R 1 . . H
C17' 0.30408(16) 0.27214(19) 0.73127(8) 0.0410(5) Uani d . 1 . . C
C18' 0.21965(17) 0.2149(2) 0.74781(9) 0.0545(6) Uani d . 1 . . C
H18' 0.1875 0.1512 0.7254 0.065 Uiso calc R 1 . . H
C19' 0.18269(19) 0.2514(2) 0.79721(10) 0.0665(7) Uani d . 1 . . C
H19' 0.1269 0.2109 0.8084 0.080 Uiso calc R 1 . . H
C20' 0.2280(2) 0.3473(3) 0.82984(11) 0.0722(8) Uani d . 1 . . C
H20' 0.2025 0.3721 0.8629 0.087 Uiso calc R 1 . . H
C21' 0.3107(2) 0.4062(2) 0.81356(10) 0.0689(7) Uani d . 1 . . C
H21' 0.3410 0.4716 0.8354 0.083 Uiso calc R 1 . . H
C22' 0.34926(17) 0.3685(2) 0.76463(9) 0.0536(6) Uani d . 1 . . C
H22' 0.4059 0.4082 0.7541 0.064 Uiso calc R 1 . . H

loop_
_atom_site_aniso_label
_atom_site_aniso_U_11
_atom_site_aniso_U_22
_atom_site_aniso_U_33
_atom_site_aniso_U_12
_atom_site_aniso_U_13
_atom_site_aniso_U_23
N1 0.0506(12) 0.0366(11) 0.0491(11) 0.0034(9) 0.0168(9) 0.0005(9)
N2 0.0458(12) 0.0334(11) 0.0497(11) 0.0029(9) 0.0126(9) -0.0011(9)
N3 0.0627(14) 0.0385(11) 0.0610(12) 0.0047(10) 0.0156(11) 0.0067(10)
C1 0.0443(14) 0.0430(14) 0.0548(15) -0.0020(12) 0.0086(12) 0.0063(12)
C2 0.0610(17) 0.0502(15) 0.0646(16) -0.0038(13) 0.0074(13) 0.0126(14)
C3 0.0731(18) 0.0680(18) 0.0532(16) -0.0119(15) 0.0113(14) 0.0148(14)
C4 0.0687(18) 0.0692(18) 0.0523(16) -0.0029(15) 0.0172(13) 0.0044(14)
C5 0.0543(16) 0.0521(15) 0.0560(15) -0.0007(13) 0.0142(12) 0.0015(13)
C6 0.0401(14) 0.0437(14) 0.0500(14) 0.0006(11) 0.0125(11) 0.0032(12)
C7 0.0401(14) 0.0347(13) 0.0498(14) 0.0016(11) 0.0106(11) -0.0015(11)
C8 0.0564(16) 0.0365(14) 0.0604(16) 0.0053(12) 0.0156(13) -0.0034(12)
C9 0.0436(14) 0.0371(13) 0.0440(13) -0.0014(11) 0.0091(11) -0.0024(11)
C10 0.0406(14) 0.0367(13) 0.0450(13) 0.0003(10) 0.0094(11) 0.0002(11)
C11 0.0416(14) 0.0380(13) 0.0474(14) 0.0035(11) 0.0094(11) 0.0030(11)
C12 0.0658(17) 0.0507(16) 0.0546(15) 0.0131(13) 0.0137(13) 0.0043(12)
C13 0.078(2) 0.0656(18) 0.0634(16) 0.0199(15) 0.0234(14) 0.0199(15)
C14 0.0635(18) 0.0466(16) 0.096(2) 0.0120(14) 0.0223(16) 0.0213(16)
C15 0.0609(18) 0.0402(14) 0.083(2) 0.0017(13) 0.0072(15) 0.0006(14)
C16 0.0502(15) 0.0408(14) 0.0567(14) 0.0026(11) 0.0064(12) -0.0041(12)
C17 0.0491(15) 0.0378(13) 0.0413(13) 0.0073(11) 0.0060(11) 0.0006(11)
C18 0.0579(16) 0.0569(15) 0.0431(14) 0.0030(13) 0.0130(12) 0.0032(11)
C19 0.081(2) 0.0748(19) 0.0525(16) 0.0206(16) 0.0267(15) 0.0154(15)
C20 0.128(3) 0.076(2) 0.0421(16) 0.040(2) 0.0280(18) 0.0085(15)
C21 0.126(3) 0.0570(18) 0.0413(15) 0.0181(18) -0.0024(16) -0.0128(14)
C22 0.0650(17) 0.0499(15) 0.0567(15) 0.0014(13) -0.0034(13) -0.0063(13)
N1' 0.0516(12) 0.0379(11) 0.0431(11) 0.0012(9) 0.0114(9) -0.0008(9)
N2' 0.0427(11) 0.0329(10) 0.0468(11) 0.0029(9) 0.0096(9) -0.0019(9)
N3' 0.0656(14) 0.0454(12) 0.0672(13) 0.0090(11) 0.0186(11) 0.0137(11)
C1' 0.0462(15) 0.0529(15) 0.0556(16) 0.0013(12) 0.0099(12) 0.0109(13)
C2' 0.081(2) 0.0657(18) 0.0697(18) 0.0042(16) 0.0184(16) 0.0282(16)
C3' 0.093(2) 0.098(2) 0.0576(18) 0.0009(19) 0.0189(16) 0.0298(17)
C4' 0.080(2) 0.086(2) 0.0539(17) -0.0066(17) 0.0196(14) 0.0073(15)
C5' 0.0646(17) 0.0609(16) 0.0521(15) -0.0039(13) 0.0179(13) 0.0049(14)
C6' 0.0447(14) 0.0509(15) 0.0442(14) -0.0032(12) 0.0103(11) 0.0060(12)
C7' 0.0389(13) 0.0413(14) 0.0435(13) -0.0002(11) 0.0087(10) -0.0015(11)
C8' 0.0541(16) 0.0419(14) 0.0618(16) 0.0045(12) 0.0142(13) -0.0016(12)
C9' 0.0419(13) 0.0378(12) 0.0373(12) 0.0007(11) 0.0081(10) 0.0019(10)
C10' 0.0418(14) 0.0376(13) 0.0413(13) 0.0012(11) 0.0090(10) -0.0009(11)
C11' 0.0445(14) 0.0379(13) 0.0471(14) 0.0007(11) 0.0091(11) 0.0007(11)
C12' 0.0742(18) 0.0499(15) 0.0535(15) 0.0091(13) 0.0194(13) 0.0067(12)
C13' 0.096(2) 0.0631(18) 0.0635(17) 0.0135(16) 0.0286(15) 0.0207(15)
C14' 0.0731(19) 0.0451(16) 0.086(2) 0.0032(14) 0.0167(16) 0.0239(15)
C15' 0.0624(17) 0.0410(15) 0.0789(18) 0.0010(13) 0.0011(14) -0.0011(14)
C16' 0.0506(15) 0.0399(14) 0.0557(14) 0.0017(12) -0.0003(12) -0.0013(12)
C17' 0.0436(14) 0.0411(13) 0.0384(12) 0.0051(11) 0.0069(10) -0.0020(11)
C18' 0.0528(16) 0.0643(16) 0.0480(14) -0.0028(13) 0.0124(12) -0.0044(12)
C19' 0.0628(18) 0.085(2) 0.0563(16) -0.0003(16) 0.0230(14) 0.0014(16)
C20' 0.084(2) 0.087(2) 0.0509(16) 0.0153(17) 0.0270(15) -0.0057(16)
C21' 0.090(2) 0.0670(17) 0.0497(15) 0.0078(16) 0.0099(15) -0.0169(14)
C22' 0.0567(16) 0.0524(15) 0.0517(14) -0.0004(13) 0.0080(12) -0.0075(12)

loop_
_atom_type_symbol
_atom_type_description
_atom_type_scat_dispersion_real
_atom_type_scat_dispersion_imag
_atom_type_scat_source
C C 0.0033 0.0016 'International Tables Vol C Tables 4.2.6.8 and 6.1.1.4'
H H 0.0000 0.0000 'International Tables Vol C Tables 4.2.6.8 and 6.1.1.4'
N N 0.0061 0.0033 'International Tables Vol C Tables 4.2.6.8 and 6.1.1.4'

loop_
_geom_angle_atom_site_label_1
_geom_angle_atom_site_label_2
_geom_angle_atom_site_label_3
_geom_angle
_geom_angle_publ_flag
C7 N1 C10 105.23(16) y
C7 N2 C8 121.24(19) y
C7 N2 C9 107.41(16) y
C8 N2 C9 131.32(18) y
C8 N3 C1 118.26(18) y
N3 C1 C2 118.4(2) y
N3 C1 C6 122.7(2) y
C2 C1 C6 118.9(2) ?
C3 C2 C1 120.5(2) ?
C3 C2 H2 119.8 ?
C1 C2 H2 119.8 ?
C2 C3 C4 120.4(2) ?
C2 C3 H3 119.8 ?
C4 C3 H3 119.8 ?
C5 C4 C3 120.2(2) ?
C5 C4 H4 119.9 ?
C3 C4 H4 119.9 ?
C4 C5 C6 120.2(2) ?
C4 C5 H5 119.9 ?
C6 C5 H5 119.9 ?
C5 C6 C1 119.9(2) ?
C5 C6 C7 123.2(2) ?
C1 C6 C7 116.9(2) ?
N1 C7 N2 111.46(18) y
N1 C7 C6 130.98(19) y
N2 C7 C6 117.55(18) y
N3 C8 N2 123.3(2) y
N3 C8 H8 118.4 ?
N2 C8 H8 118.4 ?
C10 C9 N2 104.49(16) y
C10 C9 C17 133.86(19) ?
N2 C9 C17 121.50(18) y
C9 C10 N1 111.38(17) y
C9 C10 C11 129.48(18) ?
N1 C10 C11 119.13(18) y
C16 C11 C12 118.1(2) ?
C16 C11 C10 119.83(19) ?
C12 C11 C10 122.01(19) ?
C13 C12 C11 120.0(2) ?
C13 C12 H12 120.0 ?
C11 C12 H12 120.0 ?
C14 C13 C12 120.9(2) ?
C14 C13 H13 119.5 ?
C12 C13 H13 119.5 ?
C15 C14 C13 119.5(2) ?
C15 C14 H14 120.3 ?
C13 C14 H14 120.3 ?
C14 C15 C16 119.8(2) ?
C14 C15 H15 120.1 ?
C16 C15 H15 120.1 ?
C15 C16 C11 121.6(2) ?
C15 C16 H16 119.2 ?
C11 C16 H16 119.2 ?
C18 C17 C22 119.2(2) ?
C18 C17 C9 119.46(19) ?
C22 C17 C9 121.4(2) ?
C19 C18 C17 120.4(2) ?
C19 C18 H18 119.8 ?
C17 C18 H18 119.8 ?
C20 C19 C18 119.7(3) ?
C20 C19 H19 120.1 ?
C18 C19 H19 120.1 ?
C21 C20 C19 120.6(2) ?
C21 C20 H20 119.7 ?
C19 C20 H20 119.7 ?
C20 C21 C22 120.4(2) ?
C20 C21 H21 119.8 ?
C22 C21 H21 119.8 ?
C21 C22 C17 119.7(2) ?
C21 C22 H22 120.2 ?
C17 C22 H22 120.2 ?
C7' N1' C10' 105.62(16) ?
C8' N2' C7' 121.04(18) ?
C8' N2' C9' 131.30(18) ?
C7' N2' C9' 107.49(16) ?
C8' N3' C1' 118.11(19) ?
C2' C1' N3' 117.9(2) ?
C2' C1' C6' 119.3(2) ?
N3' C1' C6' 122.8(2) ?
C3' C2' C1' 120.0(2) ?
C3' C2' H2' 120.0 ?
C1' C2' H2' 120.0 ?
C2' C3' C4' 120.8(2) ?
C2' C3' H3' 119.6 ?
C4' C3' H3' 119.6 ?
C5' C4' C3' 120.1(3) ?
C5' C4' H4' 120.0 ?
C3' C4' H4' 120.0 ?
C4' C5' C6' 120.0(2) ?
C4' C5' H5' 120.0 ?
C6' C5' H5' 120.0 ?
C5' C6' C1' 119.8(2) ?
C5' C6' C7' 123.2(2) ?
C1' C6' C7' 116.9(2) ?
N1' C7' N2' 110.92(17) ?
N1' C7' C6' 131.5(2) ?
N2' C7' C6' 117.48(19) ?
N3' C8' N2' 123.5(2) ?
N3' C8' H8' 118.2 ?
N2' C8' H8' 118.2 ?
C10' C9' N2' 104.84(16) ?
C10' C9' C17' 133.81(19) ?
N2' C9' C17' 121.31(18) ?
C9' C10' N1' 111.09(17) ?
C9' C10' C11' 129.79(18) ?
N1' C10' C11' 119.11(17) ?
C16' C11' C12' 118.1(2) ?
C16' C11' C10' 119.58(19) ?
C12' C11' C10' 122.28(19) ?
C13' C12' C11' 120.6(2) ?
C13' C12' H12' 119.7 ?
C11' C12' H12' 119.7 ?
C12' C13' C14' 120.9(2) ?
C12' C13' H13' 119.6 ?
C14' C13' H13' 119.6 ?
C15' C14' C13' 119.3(2) ?
C15' C14' H14' 120.4 ?
C13' C14' H14' 120.4 ?
C14' C15' C16' 120.3(2) ?
C14' C15' H15' 119.9 ?
C16' C15' H15' 119.9 ?
C15' C16' C11' 120.8(2) ?
C15' C16' H16' 119.6 ?
C11' C16' H16' 119.6 ?
C18' C17' C22' 118.6(2) ?
C18' C17' C9' 120.30(19) ?
C22' C17' C9' 121.1(2) ?
C19' C18' C17' 120.6(2) ?
C19' C18' H18' 119.7 ?
C17' C18' H18' 119.7 ?
C20' C19' C18' 120.3(2) ?
C20' C19' H19' 119.9 ?
C18' C19' H19' 119.9 ?
C21' C20' C19' 119.9(2) ?
C21' C20' H20' 120.1 ?
C19' C20' H20' 120.1 ?
C20' C21' C22' 120.1(2) ?
C20' C21' H21' 119.9 ?
C22' C21' H21' 119.9 ?
C21' C22' C17' 120.5(2) ?
C21' C22' H22' 119.7 ?
C17' C22' H22' 119.7 ?

loop_
_geom_bond_atom_site_label_1
_geom_bond_atom_site_label_2
_geom_bond_site_symmetry_2
_geom_bond_distance
_geom_bond_publ_flag
N1 C7 . 1.321(2) y
N1 C10 . 1.391(2) y
N2 C7 . 1.380(2) y
N2 C8 . 1.383(2) y
N2 C9 . 1.398(2) y
N3 C8 . 1.283(2) y
N3 C1 . 1.392(2) y
C1 C2 . 1.398(3) ?
C1 C6 . 1.405(3) ?
C2 C3 . 1.368(3) ?
C2 H2 . 0.9300 ?
C3 C4 . 1.392(3) ?
C3 H3 . 0.9300 ?
C4 C5 . 1.368(3) ?
C4 H4 . 0.9300 ?
C5 C6 . 1.394(3) ?
C5 H5 . 0.9300 ?
C6 C7 . 1.428(3) y
C8 H8 . 0.9300 ?
C9 C10 . 1.375(3) y
C9 C17 . 1.472(3) ?
C10 C11 . 1.472(3) ?
C11 C16 . 1.387(3) ?
C11 C12 . 1.392(3) ?
C12 C13 . 1.383(3) ?
C12 H12 . 0.9300 ?
C13 C14 . 1.377(3) ?
C13 H13 . 0.9300 ?
C14 C15 . 1.375(3) ?
C14 H14 . 0.9300 ?
C15 C16 . 1.377(3) ?
C15 H15 . 0.9300 ?
C16 H16 . 0.9300 ?
C17 C18 . 1.388(3) ?
C17 C22 . 1.389(3) ?
C18 C19 . 1.378(3) ?
C18 H18 . 0.9300 ?
C19 C20 . 1.371(3) ?
C19 H19 . 0.9300 ?
C20 C21 . 1.365(4) ?
C20 H20 . 0.9300 ?
C21 C22 . 1.383(3) ?
C21 H21 . 0.9300 ?
C22 H22 . 0.9300 ?
N1' C7' . 1.320(2) y
N1' C10' . 1.394(2) y
N2' C8' . 1.384(2) y
N2' C7' . 1.387(2) y
N2' C9' . 1.394(2) y
N3' C8' . 1.283(2) y
N3' C1' . 1.398(3) y
C1' C2' . 1.397(3) ?
C1' C6' . 1.401(3) ?
C2' C3' . 1.363(3) ?
C2' H2' . 0.9300 ?
C3' C4' . 1.393(3) ?
C3' H3' . 0.9300 ?
C4' C5' . 1.368(3) ?
C4' H4' . 0.9300 ?
C5' C6' . 1.394(3) ?
C5' H5' . 0.9300 ?
C6' C7' . 1.433(3) y
C8' H8' . 0.9300 ?
C9' C10' . 1.371(2) y
C9' C17' . 1.477(3) ?
C10' C11' . 1.474(3) ?
C11' C16' . 1.387(3) ?
C11' C12' . 1.395(3) ?
C12' C13' . 1.373(3) ?
C12' H12' . 0.9300 ?
C13' C14' . 1.377(3) ?
C13' H13' . 0.9300 ?
C14' C15' . 1.375(3) ?
C14' H14' . 0.9300 ?
C15' C16' . 1.387(3) ?
C15' H15' . 0.9300 ?
C16' H16' . 0.9300 ?
C17' C18' . 1.384(3) ?
C17' C22' . 1.386(3) ?
C18' C19' . 1.381(3) ?
C18' H18' . 0.9300 ?
C19' C20' . 1.374(3) ?
C19' H19' . 0.9300 ?
C20' C21' . 1.371(3) ?
C20' H20' . 0.9300 ?
C21' C22' . 1.385(3) ?
C21' H21' . 0.9300 ?
C22' H22' . 0.9300 ?

loop_
_geom_hbond_atom_site_label_D
_geom_hbond_atom_site_label_H
_geom_hbond_atom_site_label_A
_geom_hbond_distance_DH
_geom_hbond_distance_HA
_geom_hbond_distance_DA
_geom_hbond_angle_DHA
C8 H8 N3' 0.93 2.59 3.267(3) 130
C8' H8' N3 0.93 2.63 3.280(3) 128

loop_
_geom_torsion_atom_site_label_1
_geom_torsion_atom_site_label_2
_geom_torsion_atom_site_label_3
_geom_torsion_atom_site_label_4
_geom_torsion
_geom_torsion_publ_flag
C8 N3 C1 C2 -178.7(2) y
C8 N3 C1 C6 0.4(3) y
N3 C1 C2 C3 179.4(2) y
C6 C1 C2 C3 0.3(3) ?
C1 C2 C3 C4 -0.9(4) ?
C2 C3 C4 C5 0.4(4) ?
C3 C4 C5 C6 0.8(4) ?
C4 C5 C6 C1 -1.5(3) ?
C4 C5 C6 C7 179.0(2) ?
N3 C1 C6 C5 -178.2(2) y
C2 C1 C6 C5 0.9(3) ?
N3 C1 C6 C7 1.4(3) y
C2 C1 C6 C7 -179.52(19) ?
C10 N1 C7 N2 -0.6(2) y
C10 N1 C7 C6 178.7(2) y
C8 N2 C7 N1 179.63(18) y
C9 N2 C7 N1 1.3(2) y
C8 N2 C7 C6 0.3(3) ?
C9 N2 C7 C6 -178.07(18) y
C5 C6 C7 N1 -1.3(4) y
C1 C6 C7 N1 179.1(2) y
C5 C6 C7 N2 177.9(2) y
C1 C6 C7 N2 -1.6(3) ?
C1 N3 C8 N2 -2.0(3) ?
C7 N2 C8 N3 1.7(3) ?
C9 N2 C8 N3 179.5(2) y
C7 N2 C9 C10 -1.4(2) ?
C8 N2 C9 C10 -179.5(2) ?
C7 N2 C9 C17 174.68(19) ?
C8 N2 C9 C17 -3.4(3) ?
N2 C9 C10 N1 1.1(2) ?
C17 C9 C10 N1 -174.3(2) ?
N2 C9 C10 C11 -177.8(2) ?
C17 C9 C10 C11 6.8(4) ?
C7 N1 C10 C9 -0.4(2) ?
C7 N1 C10 C11 178.66(18) ?
C9 C10 C11 C16 -159.3(2) ?
N1 C10 C11 C16 21.9(3) ?
C9 C10 C11 C12 23.5(3) ?
N1 C10 C11 C12 -155.3(2) ?
C16 C11 C12 C13 2.7(3) ?
C10 C11 C12 C13 180.0(2) ?
C11 C12 C13 C14 -1.9(4) ?
C12 C13 C14 C15 0.0(4) ?
C13 C14 C15 C16 1.0(4) ?
C14 C15 C16 C11 -0.2(4) ?
C12 C11 C16 C15 -1.7(3) ?
C10 C11 C16 C15 -179.0(2) ?
C10 C9 C17 C18 55.1(3) ?
N2 C9 C17 C18 -119.7(2) ?
C10 C9 C17 C22 -126.0(3) ?
N2 C9 C17 C22 59.2(3) ?
C22 C17 C18 C19 0.5(3) ?
C9 C17 C18 C19 179.43(19) ?
C17 C18 C19 C20 -0.6(3) ?
C18 C19 C20 C21 -0.3(4) ?
C19 C20 C21 C22 1.2(4) ?
C20 C21 C22 C17 -1.3(4) ?
C18 C17 C22 C21 0.4(3) ?
C9 C17 C22 C21 -178.5(2) ?
C8' N3' C1' C2' 175.5(2) ?
C8' N3' C1' C6' -2.9(3) ?
N3' C1' C2' C3' -178.1(2) ?
C6' C1' C2' C3' 0.4(4) ?
C1' C2' C3' C4' -0.9(4) ?
C2' C3' C4' C5' 0.4(4) ?
C3' C4' C5' C6' 0.7(4) ?
C4' C5' C6' C1' -1.1(3) ?
C4' C5' C6' C7' 176.1(2) ?
C2' C1' C6' C5' 0.6(3) ?
N3' C1' C6' C5' 179.0(2) ?
C2' C1' C6' C7' -176.8(2) ?
N3' C1' C6' C7' 1.7(3) ?
C10' N1' C7' N2' 1.4(2) ?
C10' N1' C7' C6' -174.7(2) ?
C8' N2' C7' N1' -177.82(18) ?
C9' N2' C7' N1' -2.1(2) ?
C8' N2' C7' C6' -1.1(3) ?
C9' N2' C7' C6' 174.62(18) ?
C5' C6' C7' N1' -1.1(4) ?
C1' C6' C7' N1' 176.2(2) ?
C5' C6' C7' N2' -176.9(2) ?
C1' C6' C7' N2' 0.3(3) ?
C1' N3' C8' N2' 2.1(3) ?
C7' N2' C8' N3' -0.1(3) ?
C9' N2' C8' N3' -174.7(2) ?
C8' N2' C9' C10' 176.9(2) ?
C7' N2' C9' C10' 1.8(2) ?
C8' N2' C9' C17' -1.3(3) ?
C7' N2' C9' C17' -176.47(18) ?
N2' C9' C10' N1' -1.0(2) ?
C17' C9' C10' N1' 176.9(2) ?
N2' C9' C10' C11' 179.6(2) ?
C17' C9' C10' C11' -2.5(4) ?
C7' N1' C10' C9' -0.3(2) ?
C7' N1' C10' C11' 179.23(18) ?
C9' C10' C11' C16' 160.2(2) ?
N1' C10' C11' C16' -19.2(3) ?
C9' C10' C11' C12' -19.9(4) ?
N1' C10' C11' C12' 160.7(2) ?
C16' C11' C12' C13' -2.1(3) ?
C10' C11' C12' C13' 178.0(2) ?
C11' C12' C13' C14' 1.3(4) ?
C12' C13' C14' C15' 0.1(4) ?
C13' C14' C15' C16' -0.6(4) ?
C14' C15' C16' C11' -0.3(4) ?
C12' C11' C16' C15' 1.6(3) ?
C10' C11' C16' C15' -178.5(2) ?
C10' C9' C17' C18' -55.0(3) ?
N2' C9' C17' C18' 122.7(2) ?
C10' C9' C17' C22' 124.3(3) ?
N2' C9' C17' C22' -58.1(3) ?
C22' C17' C18' C19' -1.4(3) ?
C9' C17' C18' C19' 177.9(2) ?
C17' C18' C19' C20' 1.6(4) ?
C18' C19' C20' C21' -0.6(4) ?
C19' C20' C21' C22' -0.6(4) ?
C20' C21' C22' C17' 0.8(4) ?
C18' C17' C22' C21' 0.2(3) ?
C9' C17' C22' C21' -179.0(2) ?

loop_
_cod_related_entry_id
_cod_related_entry_database
_cod_related_entry_code
1 ChemSpider 10597901
